data_7017708
loop_
_publ_author_name
'Zhang, Shuanming'
'Pattacini, Roberto'
'Jie, Suyun'
'Braunstein, Pierre'

_publ_section_title
;
 A phosphino-oxazoline ligand as a P,N-bridge in palladium/cobalt or
 P,N-chelate in nickel complexes: catalytic ethylene oligomerization.
;
_journal_issue 2
_journal_name_full 'Dalton transactions (Cambridge, England : 2003)'
_journal_page_first 379
_journal_page_last 386
_journal_paper_doi 10.1039/c1dt11352f
_journal_volume 41
_journal_year 2012
_chemical_formula_moiety 'C32 H32 Cl2 N2 Ni O4 P2, 4(C H Cl3)'
_chemical_formula_sum 'C36 H36 Cl14 N2 Ni O4 P2'
_chemical_formula_weight 1177.6909
_space_group_IT_number 2
_symmetry_cell_setting triclinic
_symmetry_Int_Tables_number 2
_symmetry_space_group_name_Hall '-P 1'
_symmetry_space_group_name_H-M 'P -1'
_atom_sites_solution_hydrogens geom
_atom_sites_solution_primary direct
_atom_sites_solution_secondary difmap
_audit_creation_method SHELXL-97
_cell_angle_alpha 66.761(2)
_cell_angle_beta 69.761(2)
_cell_angle_gamma 80.429(2)
_cell_formula_units_Z 1
_cell_length_a 10.2269(4)
_cell_length_b 10.5261(4)
_cell_length_c 13.0935(6)
_cell_measurement_reflns_used 4562
_cell_measurement_temperature 173(2)
_cell_measurement_theta_max 26.44
_cell_measurement_theta_min 0.98
_cell_volume 1214.46(9)
_computing_cell_refinement 'HKL Scalepack (Otwinowski & Minor 1997)'
_computing_data_reduction 'HKL Denzo and Scalepack (Otwinowski & Minor 1997)'
_computing_molecular_graphics ORTEP-3
_computing_publication_material PLATON
_computing_structure_refinement 'SHELXL-97 (Sheldrick, 1997)'
_computing_structure_solution 'SHELXS-97 (Sheldrick, 1997)'
_diffrn_ambient_temperature 173(2)
_diffrn_detector_area_resol_mean 9
_diffrn_measured_fraction_theta_full 0.994
_diffrn_measured_fraction_theta_max 0.994
_diffrn_measurement_device_type KappaCCD
_diffrn_measurement_method CCD
_diffrn_radiation_monochromator graphite
_diffrn_radiation_type MoK\a
_diffrn_radiation_wavelength 0.71073
_diffrn_reflns_av_R_equivalents 0.0183
_diffrn_reflns_av_sigmaI/netI 0.0422
_diffrn_reflns_limit_h_max 12
_diffrn_reflns_limit_h_min -13
_diffrn_reflns_limit_k_max 13
_diffrn_reflns_limit_k_min -13
_diffrn_reflns_limit_l_max 16
_diffrn_reflns_limit_l_min -16
_diffrn_reflns_number 7694
_diffrn_reflns_theta_full 27.50
_diffrn_reflns_theta_max 27.50
_diffrn_reflns_theta_min 2.31
_diffrn_source 'fine-focus sealed tube'
_exptl_absorpt_coefficient_mu 1.274
_exptl_absorpt_correction_type none
_exptl_crystal_density_diffrn 1.610
_exptl_crystal_density_method 'not measured'
_exptl_crystal_F_000 594
_exptl_crystal_size_max 0.15
_exptl_crystal_size_mid 0.15
_exptl_crystal_size_min 0.1
_refine_diff_density_max 0.920
_refine_diff_density_min -1.214
_refine_diff_density_rms 0.088
_refine_ls_extinction_method none
_refine_ls_goodness_of_fit_ref 1.060
_refine_ls_hydrogen_treatment constr
_refine_ls_matrix_type full
_refine_ls_number_parameters 268
_refine_ls_number_reflns 5547
_refine_ls_number_restraints 0
_refine_ls_restrained_S_all 1.060
_refine_ls_R_factor_all 0.0664
_refine_ls_R_factor_gt 0.0475
_refine_ls_shift/su_max 0.001
_refine_ls_shift/su_mean 0.000
_refine_ls_structure_factor_coef Fsqd
_refine_ls_weighting_details 'calc w=1/[\s^2^(Fo^2^)+(0.0567P)^2^+1.5024P] where P=(Fo^2^+2Fc^2^)/3'
_refine_ls_weighting_scheme calc
_refine_ls_wR_factor_gt 0.1153
_refine_ls_wR_factor_ref 0.1279
_reflns_number_gt 4311
_reflns_number_total 5547
_reflns_threshold_expression >2sigma(I)
_cod_data_source_file c1dt11352f.txt
_cod_data_source_block compound4
_cod_database_code 7017708

loop_
_symmetry_equiv_pos_as_xyz
'x, y, z'
'-x, -y, -z'

loop_
_atom_site_label
_atom_site_type_symbol
_atom_site_fract_x
_atom_site_fract_y
_atom_site_fract_z
_atom_site_U_iso_or_equiv
_atom_site_adp_type
_atom_site_occupancy
_atom_site_symmetry_multiplicity
_atom_site_calc_flag
_atom_site_refinement_flags
Ni1 Ni 0.5000 0.0000 1.0000 0.01898(13) Uani 1 2 d S
N1 N 0.6916(2) -0.0995(2) 0.9889(2) 0.0214(5) Uani 1 1 d .
O1 O 0.49748(19) 0.03758(19) 1.14538(16) 0.0230(4) Uani 1 1 d .
O2 O 0.9061(2) -0.1581(2) 1.0064(2) 0.0310(5) Uani 1 1 d .
Cl1 Cl 0.60633(7) 0.22438(7) 0.87316(6) 0.02623(16) Uani 1 1 d .
Cl2 Cl 0.21627(16) -0.00907(17) 1.41615(13) 0.0865(4) Uani 1 1 d .
Cl3 Cl 0.20012(17) -0.29431(14) 1.44872(11) 0.0914(5) Uani 1 1 d .
Cl4 Cl 0.05415(12) -0.08207(15) 1.30821(12) 0.0736(3) Uani 1 1 d .
Cl5 Cl -0.05131(10) -0.38986(11) 1.27471(10) 0.0554(3) Uani 1 1 d .
Cl6 Cl 0.14521(14) -0.61973(17) 1.31491(13) 0.1033(6) Uani 1 1 d .
Cl7 Cl 0.16249(11) -0.44035(10) 1.08123(9) 0.0525(2) Uani 1 1 d .
P1 P 0.62176(7) 0.03817(7) 1.18047(6) 0.02101(16) Uani 1 1 d .
C1 C 0.7883(3) -0.0783(3) 1.0199(2) 0.0218(5) Uani 1 1 d .
C2 C 0.7393(3) -0.2123(3) 0.9435(3) 0.0268(6) Uani 1 1 d .
H2A H 0.7489 -0.1796 0.8610 0.032 Uiso 1 1 calc R
H2B H 0.6750 -0.2875 0.9857 0.032 Uiso 1 1 calc R
C3 C 0.8811(3) -0.2583(3) 0.9644(3) 0.0350(7) Uani 1 1 d .
H3A H 0.8781 -0.3512 1.0224 0.042 Uiso 1 1 calc R
H3B H 0.9534 -0.2562 0.8925 0.042 Uiso 1 1 calc R
C4 C 0.7850(3) 0.0292(3) 1.0673(3) 0.0256(6) Uani 1 1 d .
H4A H 0.7993 0.1185 1.0038 0.031 Uiso 1 1 calc R
H4B H 0.8614 0.0105 1.0996 0.031 Uiso 1 1 calc R
C5 C 0.6326(3) 0.1959(3) 1.1987(2) 0.0258(6) Uani 1 1 d .
C6 C 0.5368(3) 0.3028(3) 1.1673(3) 0.0312(6) Uani 1 1 d .
H6 H 0.4667 0.2886 1.1432 0.037 Uiso 1 1 calc R
C7 C 0.5461(4) 0.4301(3) 1.1717(3) 0.0394(8) Uani 1 1 d .
H7 H 0.4822 0.5015 1.1509 0.047 Uiso 1 1 calc R
C8 C 0.6509(4) 0.4506(3) 1.2073(3) 0.0418(8) Uani 1 1 d .
H8 H 0.6572 0.5360 1.2104 0.050 Uiso 1 1 calc R
C9 C 0.7466(4) 0.3446(4) 1.2385(3) 0.0419(8) Uani 1 1 d .
H9 H 0.8163 0.3590 1.2629 0.050 Uiso 1 1 calc R
C10 C 0.7387(3) 0.2177(3) 1.2335(3) 0.0330(7) Uani 1 1 d .
H10 H 0.8039 0.1472 1.2531 0.040 Uiso 1 1 calc R
C11 C 0.6231(3) -0.1070(3) 1.3118(2) 0.0241(6) Uani 1 1 d .
C12 C 0.6095(3) -0.2368(3) 1.3115(3) 0.0316(7) Uani 1 1 d .
H12 H 0.6003 -0.2444 1.2459 0.038 Uiso 1 1 calc R
C13 C 0.6100(4) -0.3543(3) 1.4095(3) 0.0361(7) Uani 1 1 d .
H13 H 0.6035 -0.4409 1.4087 0.043 Uiso 1 1 calc R
C14 C 0.6201(3) -0.3436(3) 1.5078(3) 0.0356(7) Uani 1 1 d .
H14 H 0.6218 -0.4229 1.5727 0.043 Uiso 1 1 calc R
C15 C 0.6278(4) -0.2156(4) 1.5101(3) 0.0398(8) Uani 1 1 d .
H15 H 0.6318 -0.2086 1.5776 0.048 Uiso 1 1 calc R
C16 C 0.6297(3) -0.0970(3) 1.4126(3) 0.0330(7) Uani 1 1 d .
H16 H 0.6353 -0.0108 1.4147 0.040 Uiso 1 1 calc R
C17 C 0.2040(4) -0.1225(4) 1.3524(3) 0.0439(8) Uani 1 1 d .
H17 H 0.2858 -0.1123 1.2833 0.053 Uiso 1 1 calc R
C18 C 0.1213(4) -0.4478(4) 1.2253(3) 0.0439(8) Uani 1 1 d .
H18 H 0.1842 -0.3890 1.2278 0.053 Uiso 1 1 calc R

loop_
_atom_site_aniso_label
_atom_site_aniso_U_11
_atom_site_aniso_U_22
_atom_site_aniso_U_33
_atom_site_aniso_U_23
_atom_site_aniso_U_13
_atom_site_aniso_U_12
Ni1 0.0175(2) 0.0199(2) 0.0217(3) -0.00938(19) -0.00674(19) -0.00010(18)
N1 0.0185(10) 0.0227(11) 0.0234(11) -0.0097(9) -0.0055(9) -0.0001(9)
O1 0.0221(9) 0.0260(10) 0.0232(10) -0.0108(8) -0.0074(8) -0.0012(8)
O2 0.0213(10) 0.0321(11) 0.0471(13) -0.0215(10) -0.0141(9) 0.0052(8)
Cl1 0.0257(3) 0.0224(3) 0.0287(4) -0.0078(3) -0.0065(3) -0.0039(3)
Cl2 0.0899(9) 0.1120(11) 0.0816(9) -0.0694(9) -0.0048(7) -0.0261(8)
Cl3 0.1014(10) 0.0652(8) 0.0581(7) 0.0046(6) -0.0018(7) 0.0062(7)
Cl4 0.0528(6) 0.0943(9) 0.0839(9) -0.0417(7) -0.0254(6) 0.0034(6)
Cl5 0.0470(5) 0.0587(6) 0.0607(6) -0.0290(5) -0.0087(5) -0.0014(4)
Cl6 0.0608(7) 0.0999(11) 0.0794(9) 0.0320(8) -0.0204(7) 0.0105(7)
Cl7 0.0564(6) 0.0562(6) 0.0471(5) -0.0235(4) -0.0105(4) -0.0078(4)
P1 0.0215(3) 0.0202(3) 0.0236(4) -0.0090(3) -0.0081(3) -0.0017(3)
C1 0.0158(12) 0.0243(13) 0.0233(13) -0.0081(11) -0.0042(10) -0.0006(10)
C2 0.0246(14) 0.0273(14) 0.0340(16) -0.0174(12) -0.0099(12) 0.0031(11)
C3 0.0256(15) 0.0336(16) 0.056(2) -0.0266(15) -0.0145(14) 0.0041(13)
C4 0.0200(13) 0.0301(14) 0.0305(15) -0.0138(12) -0.0074(11) -0.0045(11)
C5 0.0292(14) 0.0231(13) 0.0260(14) -0.0097(11) -0.0066(12) -0.0050(11)
C6 0.0337(16) 0.0251(14) 0.0331(16) -0.0107(12) -0.0086(13) -0.0004(12)
C7 0.050(2) 0.0240(15) 0.0355(18) -0.0112(13) -0.0046(15) 0.0024(14)
C8 0.062(2) 0.0291(16) 0.0320(17) -0.0169(13) 0.0010(16) -0.0141(16)
C9 0.051(2) 0.0428(19) 0.0386(19) -0.0191(15) -0.0091(16) -0.0188(16)
C10 0.0338(16) 0.0318(16) 0.0359(17) -0.0136(13) -0.0102(13) -0.0057(13)
C11 0.0232(13) 0.0252(13) 0.0253(14) -0.0098(11) -0.0088(11) -0.0003(11)
C12 0.0438(18) 0.0277(15) 0.0237(15) -0.0090(12) -0.0087(13) -0.0075(13)
C13 0.0489(19) 0.0243(14) 0.0297(16) -0.0065(12) -0.0072(14) -0.0065(14)
C14 0.0417(18) 0.0319(16) 0.0259(16) -0.0041(12) -0.0090(14) -0.0021(14)
C15 0.056(2) 0.0398(18) 0.0278(16) -0.0101(14) -0.0192(15) -0.0041(16)
C16 0.0458(18) 0.0286(15) 0.0305(16) -0.0124(13) -0.0166(14) -0.0016(13)
C17 0.044(2) 0.047(2) 0.0368(19) -0.0165(16) -0.0041(15) -0.0075(16)
C18 0.0360(18) 0.054(2) 0.0383(19) -0.0074(16) -0.0116(15) -0.0149(16)

loop_
_atom_type_symbol
_atom_type_description
_atom_type_scat_dispersion_real
_atom_type_scat_dispersion_imag
_atom_type_scat_source
Ni Ni 0.3393 1.1124 'International Tables Vol C Tables 4.2.6.8 and 6.1.1.4'
N N 0.0061 0.0033 'International Tables Vol C Tables 4.2.6.8 and 6.1.1.4'
O O 0.0106 0.0060 'International Tables Vol C Tables 4.2.6.8 and 6.1.1.4'
Cl Cl 0.1484 0.1585 'International Tables Vol C Tables 4.2.6.8 and 6.1.1.4'
P P 0.1023 0.0942 'International Tables Vol C Tables 4.2.6.8 and 6.1.1.4'
C C 0.0033 0.0016 'International Tables Vol C Tables 4.2.6.8 and 6.1.1.4'
H H 0.0000 0.0000 'International Tables Vol C Tables 4.2.6.8 and 6.1.1.4'

loop_
_geom_angle_atom_site_label_1
_geom_angle_atom_site_label_2
_geom_angle_atom_site_label_3
_geom_angle
_geom_angle_site_symmetry_1
_geom_angle_site_symmetry_3
N1 Ni1 N1 180.0 . 2_657
N1 Ni1 O1 88.31(8) . 2_657
N1 Ni1 O1 91.69(8) 2_657 2_657
N1 Ni1 O1 91.69(8) . .
N1 Ni1 O1 88.31(8) 2_657 .
O1 Ni1 O1 180.0 2_657 .
N1 Ni1 Cl1 88.27(6) . 2_657
N1 Ni1 Cl1 91.73(7) 2_657 2_657
O1 Ni1 Cl1 89.42(6) 2_657 2_657
O1 Ni1 Cl1 90.58(6) . 2_657
N1 Ni1 Cl1 91.73(7) . .
N1 Ni1 Cl1 88.27(7) 2_657 .
O1 Ni1 Cl1 90.58(6) 2_657 .
O1 Ni1 Cl1 89.42(6) . .
Cl1 Ni1 Cl1 179.999(1) 2_657 .
C1 N1 C2 108.0(2) . .
C1 N1 Ni1 127.62(19) . .
C2 N1 Ni1 124.32(17) . .
P1 O1 Ni1 126.15(11) . .
C1 O2 C3 106.0(2) . .
O1 P1 C5 112.73(12) . .
O1 P1 C11 110.96(12) . .
C5 P1 C11 109.93(13) . .
O1 P1 C4 111.82(12) . .
C5 P1 C4 103.49(13) . .
C11 P1 C4 107.56(13) . .
N1 C1 O2 117.7(2) . .
N1 C1 C4 125.7(2) . .
O2 C1 C4 116.6(2) . .
N1 C2 C3 103.5(2) . .
N1 C2 H2A 111.1 . .
C3 C2 H2A 111.1 . .
N1 C2 H2B 111.1 . .
C3 C2 H2B 111.1 . .
H2A C2 H2B 109.0 . .
O2 C3 C2 104.3(2) . .
O2 C3 H3A 110.9 . .
C2 C3 H3A 110.9 . .
O2 C3 H3B 110.9 . .
C2 C3 H3B 110.9 . .
H3A C3 H3B 108.9 . .
C1 C4 P1 113.49(19) . .
C1 C4 H4A 108.9 . .
P1 C4 H4A 108.9 . .
C1 C4 H4B 108.9 . .
P1 C4 H4B 108.9 . .
H4A C4 H4B 107.7 . .
C6 C5 C10 119.9(3) . .
C6 C5 P1 117.4(2) . .
C10 C5 P1 122.4(2) . .
C7 C6 C5 120.0(3) . .
C7 C6 H6 120.0 . .
C5 C6 H6 120.0 . .
C8 C7 C6 119.7(3) . .
C8 C7 H7 120.2 . .
C6 C7 H7 120.2 . .
C7 C8 C9 120.5(3) . .
C7 C8 H8 119.7 . .
C9 C8 H8 119.7 . .
C10 C9 C8 120.2(3) . .
C10 C9 H9 119.9 . .
C8 C9 H9 119.9 . .
C9 C10 C5 119.7(3) . .
C9 C10 H10 120.2 . .
C5 C10 H10 120.2 . .
C16 C11 C12 119.3(3) . .
C16 C11 P1 124.5(2) . .
C12 C11 P1 116.0(2) . .
C13 C12 C11 119.6(3) . .
C13 C12 H12 120.2 . .
C11 C12 H12 120.2 . .
C14 C13 C12 120.6(3) . .
C14 C13 H13 119.7 . .
C12 C13 H13 119.7 . .
C13 C14 C15 120.0(3) . .
C13 C14 H14 120.0 . .
C15 C14 H14 120.0 . .
C14 C15 C16 120.5(3) . .
C14 C15 H15 119.8 . .
C16 C15 H15 119.8 . .
C15 C16 C11 120.0(3) . .
C15 C16 H16 120.0 . .
C11 C16 H16 120.0 . .
Cl2 C17 Cl3 111.4(2) . .
Cl2 C17 Cl4 110.3(2) . .
Cl3 C17 Cl4 109.4(2) . .
Cl2 C17 H17 108.5 . .
Cl3 C17 H17 108.5 . .
Cl4 C17 H17 108.5 . .
Cl5 C18 Cl7 110.6(2) . .
Cl5 C18 Cl6 110.2(2) . .
Cl7 C18 Cl6 108.5(2) . .
Cl5 C18 H18 109.2 . .
Cl7 C18 H18 109.2 . .
Cl6 C18 H18 109.2 . .

loop_
_geom_bond_atom_site_label_1
_geom_bond_atom_site_label_2
_geom_bond_distance
_geom_bond_site_symmetry_2
Ni1 N1 2.049(2) .
Ni1 N1 2.049(2) 2_657
Ni1 O1 2.0826(19) 2_657
Ni1 O1 2.0827(19) .
Ni1 Cl1 2.4553(7) 2_657
Ni1 Cl1 2.4553(7) .
N1 C1 1.271(3) .
N1 C2 1.471(3) .
O1 P1 1.495(2) .
O2 C1 1.349(3) .
O2 C3 1.457(4) .
Cl2 C17 1.745(4) .
Cl3 C17 1.747(4) .
Cl4 C17 1.751(4) .
Cl5 C18 1.752(4) .
Cl6 C18 1.757(4) .
Cl7 C18 1.757(4) .
P1 C5 1.794(3) .
P1 C11 1.797(3) .
P1 C4 1.827(3) .
C1 C4 1.481(4) .
C2 C3 1.533(4) .
C2 H2A 0.9700 .
C2 H2B 0.9700 .
C3 H3A 0.9700 .
C3 H3B 0.9700 .
C4 H4A 0.9700 .
C4 H4B 0.9700 .
C5 C6 1.394(4) .
C5 C10 1.395(4) .
C6 C7 1.385(4) .
C6 H6 0.9300 .
C7 C8 1.383(5) .
C7 H7 0.9300 .
C8 C9 1.387(5) .
C8 H8 0.9300 .
C9 C10 1.379(4) .
C9 H9 0.9300 .
C10 H10 0.9300 .
C11 C16 1.389(4) .
C11 C12 1.398(4) .
C12 C13 1.388(4) .
C12 H12 0.9300 .
C13 C14 1.375(5) .
C13 H13 0.9300 .
C14 C15 1.375(5) .
C14 H14 0.9300 .
C15 C16 1.387(4) .
C15 H15 0.9300 .
C16 H16 0.9300 .
C17 H17 0.9800 .
C18 H18 0.9800 .
